data_7222122
loop_
_publ_author_name
'Feng, Xun'
'Li, Rongfang'
'Wang, Liya'
'Ng, Seik Weng'
'Qin, Guozhan'
'Ma, Lufang'

_publ_section_title
;
 A series of homonuclear lanthanide coordination polymers based on a
 fluorescent conjugated ligand: syntheses, luminescence and sensor for
 pollutant chromate anion
;
_journal_issue 41
_journal_name_full CrystEngComm
_journal_page_first 7878
_journal_paper_doi 10.1039/C5CE01454A
_journal_volume 17
_journal_year 2015
_chemical_formula_sum 'C21 H12 Eu N O9'
_chemical_formula_weight 574.28
_chemical_name_systematic
; 
 ? 
;
_space_group_IT_number 15
_symmetry_cell_setting monoclinic
_symmetry_space_group_name_Hall '-C 2yc'
_symmetry_space_group_name_H-M 'C 1 2/c 1'
_atom_sites_solution_hydrogens geom
_atom_sites_solution_primary direct
_atom_sites_solution_secondary difmap
_audit_creation_method SHELXL-97
_audit_update_record
;
2015-07-13 deposited with the CCDC.
2015-09-11 downloaded from the CCDC.
;
_cell_angle_alpha 90.00
_cell_angle_beta 114.0860(10)
_cell_angle_gamma 90.00
_cell_formula_units_Z 4
_cell_length_a 18.3160(14)
_cell_length_b 12.2002(9)
_cell_length_c 9.5032(7)
_cell_measurement_temperature 293(2)
_cell_volume 1938.7(3)
_computing_structure_refinement 'SHELXL-97 (Sheldrick, 1997)'
_computing_structure_solution 'SHELXS-97 (Sheldrick, 1990)'
_diffrn_ambient_temperature 293(2)
_diffrn_measured_fraction_theta_full 0.987
_diffrn_measured_fraction_theta_max 0.987
_diffrn_radiation_monochromator graphite
_diffrn_radiation_source 'fine-focus sealed tube'
_diffrn_radiation_type MoK\a
_diffrn_radiation_wavelength 0.71073
_diffrn_reflns_av_R_equivalents 0.0233
_diffrn_reflns_av_sigmaI/netI 0.0291
_diffrn_reflns_limit_h_max 23
_diffrn_reflns_limit_h_min -23
_diffrn_reflns_limit_k_max 15
_diffrn_reflns_limit_k_min -13
_diffrn_reflns_limit_l_max 12
_diffrn_reflns_limit_l_min -8
_diffrn_reflns_number 5806
_diffrn_reflns_theta_full 27.50
_diffrn_reflns_theta_max 27.50
_diffrn_reflns_theta_min 2.07
_exptl_absorpt_coefficient_mu 3.293
_exptl_absorpt_correction_T_max 0.687
_exptl_absorpt_correction_T_min 0.334
_exptl_absorpt_correction_type multi-scan
_exptl_absorpt_process_details sadabs
_exptl_crystal_colour colorless
_exptl_crystal_density_diffrn 1.968
_exptl_crystal_density_method 'not measured'
_exptl_crystal_description block
_exptl_crystal_F_000 1120
_refine_diff_density_max 1.096
_refine_diff_density_min -0.764
_refine_diff_density_rms 0.159
_refine_ls_extinction_method none
_refine_ls_goodness_of_fit_ref 1.133
_refine_ls_hydrogen_treatment mixed
_refine_ls_matrix_type full
_refine_ls_number_parameters 150
_refine_ls_number_reflns 2208
_refine_ls_number_restraints 96
_refine_ls_restrained_S_all 1.205
_refine_ls_R_factor_all 0.0320
_refine_ls_R_factor_gt 0.0298
_refine_ls_shift/su_max 0.000
_refine_ls_shift/su_mean 0.000
_refine_ls_structure_factor_coef Fsqd
_refine_ls_weighting_details 'calc w=1/[\s^2^(Fo^2^)+(0.0479P)^2^+9.0227P] where P=(Fo^2^+2Fc^2^)/3'
_refine_ls_weighting_scheme calc
_refine_ls_wR_factor_gt 0.0854
_refine_ls_wR_factor_ref 0.0870
_reflns_number_gt 2070
_reflns_number_total 2208
_reflns_threshold_expression >2sigma(I)
_cod_data_source_file c5ce01454a2.cif
_cod_data_source_block eu
_cod_depositor_comments 'Adding full bibliography for 7222120--7222125.cif.'
_cod_original_sg_symbol_H-M C2/c
_cod_database_code 7222122

loop_
_symmetry_equiv_pos_as_xyz
'x, y, z'
'x, -y, z+1/2'
'x+1/2, y+1/2, z'
'x+1/2, -y+1/2, z+1/2'
'-x, -y, -z'
'-x, y, -z-1/2'
'-x+1/2, -y+1/2, -z'
'-x+1/2, y+1/2, -z-1/2'

loop_
_atom_site_label
_atom_site_type_symbol
_atom_site_fract_x
_atom_site_fract_y
_atom_site_fract_z
_atom_site_U_iso_or_equiv
_atom_site_adp_type
_atom_site_occupancy
_atom_site_symmetry_multiplicity
_atom_site_calc_flag
_atom_site_refinement_flags
_atom_site_disorder_group
Eu1 Eu 0.5000 0.36567(2) 0.7500 0.01607(12) Uani 1 2 d S .
O1 O 0.5437(2) 0.2034(3) 0.6331(5) 0.0346(9) Uani 1 1 d U .
O2 O 0.6410(2) 0.3009(4) 0.7937(6) 0.0617(14) Uani 1 1 d U .
O3 O 0.9129(2) 0.1225(3) 0.9780(4) 0.0275(8) Uani 1 1 d U .
O4 O 0.9406(2) 0.0208(3) 0.8143(4) 0.0313(8) Uani 1 1 d U .
O1W O 0.6180(6) -0.1216(6) 0.5477(11) 0.044(2) Uani 0.50 1 d PU .
H1W1 H 0.5768 -0.1610 0.5153 0.066 Uiso 0.50 1 d PR .
H1W2 H 0.6553 -0.1559 0.5374 0.066 Uiso 0.50 1 d PR .
C1 C 0.6166(3) 0.2286(4) 0.6953(5) 0.0199(9) Uani 1 1 d U .
C2 C 0.6762(2) 0.1690(4) 0.6502(5) 0.0169(8) Uani 1 1 d U .
C3 C 0.7543(3) 0.1556(3) 0.7615(5) 0.0161(8) Uani 1 1 d U .
H3 H 0.7686 0.1857 0.8591 0.019 Uiso 1 1 calc R .
C4 C 0.8112(2) 0.0973(4) 0.7281(5) 0.0177(8) Uani 1 1 d U .
C5 C 0.7897(3) 0.0560(5) 0.5803(6) 0.0315(11) Uani 1 1 d U .
H5 H 0.8271 0.0179 0.5562 0.038 Uiso 1 1 calc R .
C6 C 0.7129(3) 0.0710(5) 0.4685(6) 0.0323(12) Uani 1 1 d U .
H6 H 0.6997 0.0445 0.3694 0.039 Uiso 1 1 calc R .
C7 C 0.6550(3) 0.1255(4) 0.5029(5) 0.0215(9) Uani 1 1 d U .
C8 C 0.8945(2) 0.0781(3) 0.8502(5) 0.0166(8) Uani 1 1 d U .
C9 C 0.5363(2) 0.2320(4) 0.3137(5) 0.0194(9) Uani 1 1 d U .
H9 H 0.5604 0.2981 0.3572 0.023 Uiso 1 1 calc R .
C10 C 0.5733(3) 0.1335(4) 0.3764(6) 0.0215(9) Uani 1 1 d U .
N1 N 0.5360(3) 0.0395(4) 0.3128(6) 0.0322(11) Uani 0.50 1 d P 1
H1 H 0.5583 -0.0235 0.3528 0.039 Uiso 0.50 1 calc PR 1
C11 C 0.5360(3) 0.0395(4) 0.3128(6) 0.0322(11) Uani 0.50 1 d PU 2
H11 H 0.5596 -0.0271 0.3551 0.039 Uiso 0.50 1 calc PR 2

loop_
_atom_site_aniso_label
_atom_site_aniso_U_11
_atom_site_aniso_U_22
_atom_site_aniso_U_33
_atom_site_aniso_U_23
_atom_site_aniso_U_13
_atom_site_aniso_U_12
Eu1 0.01128(17) 0.02024(18) 0.01583(17) 0.000 0.00465(12) 0.000
O1 0.0190(16) 0.040(2) 0.045(2) -0.0169(16) 0.0143(15) -0.0012(14)
O2 0.0252(19) 0.077(3) 0.073(3) -0.049(2) 0.0102(19) 0.0088(19)
O3 0.0204(16) 0.0394(19) 0.0149(15) -0.0046(13) -0.0006(13) 0.0099(13)
O4 0.0194(16) 0.0422(19) 0.0254(17) -0.0062(15) 0.0019(13) 0.0176(14)
O1W 0.049(4) 0.024(3) 0.047(4) 0.004(3) 0.008(3) -0.005(3)
C1 0.0151(18) 0.023(2) 0.0194(19) -0.0009(16) 0.0053(16) 0.0077(15)
C2 0.0131(18) 0.0178(18) 0.0184(19) -0.0020(15) 0.0050(16) 0.0042(15)
C3 0.0143(18) 0.0193(17) 0.0135(18) -0.0031(14) 0.0043(15) 0.0024(14)
C4 0.0116(18) 0.0241(19) 0.0137(18) -0.0013(16) 0.0012(15) 0.0057(15)
C5 0.019(2) 0.047(3) 0.024(2) -0.009(2) 0.0043(18) 0.0145(19)
C6 0.024(2) 0.049(3) 0.019(2) -0.013(2) 0.0034(18) 0.012(2)
C7 0.0150(19) 0.027(2) 0.016(2) -0.0030(16) 0.0000(16) 0.0062(15)
C8 0.0137(17) 0.019(2) 0.0142(18) 0.0005(15) 0.0029(15) 0.0034(14)
C9 0.0145(19) 0.021(2) 0.018(2) -0.0007(16) 0.0028(17) 0.0006(15)
C10 0.0136(19) 0.028(2) 0.018(2) -0.0007(16) 0.0010(16) 0.0039(15)
N1 0.024(2) 0.023(2) 0.037(2) 0.0066(18) 0.0004(19) 0.0061(17)
C11 0.024(2) 0.023(2) 0.037(2) 0.0066(18) 0.0004(19) 0.0061(17)

loop_
_atom_type_symbol
_atom_type_description
_atom_type_scat_dispersion_real
_atom_type_scat_dispersion_imag
_atom_type_scat_source
C C 0.0033 0.0016 'International Tables Vol C Tables 4.2.6.8 and 6.1.1.4'
H H 0.0000 0.0000 'International Tables Vol C Tables 4.2.6.8 and 6.1.1.4'
N N 0.0061 0.0033 'International Tables Vol C Tables 4.2.6.8 and 6.1.1.4'
O O 0.0106 0.0060 'International Tables Vol C Tables 4.2.6.8 and 6.1.1.4'
Eu Eu -0.1578 3.6682 'International Tables Vol C Tables 4.2.6.8 and 6.1.1.4'

loop_
_geom_angle_atom_site_label_1
_geom_angle_atom_site_label_2
_geom_angle_atom_site_label_3
_geom_angle
_geom_angle_site_symmetry_1
_geom_angle_site_symmetry_3
O4 Eu1 O4 74.8(2) 8_657 3_455
O4 Eu1 O3 93.19(12) 8_657 7_657
O4 Eu1 O3 81.38(11) 3_455 7_657
O4 Eu1 O3 81.38(11) 8_657 4_454
O4 Eu1 O3 93.19(12) 3_455 4_454
O3 Eu1 O3 173.19(16) 7_657 4_454
O4 Eu1 O1 104.32(14) 8_657 .
O4 Eu1 O1 169.76(12) 3_455 .
O3 Eu1 O1 108.86(12) 7_657 .
O3 Eu1 O1 76.63(13) 4_454 .
O4 Eu1 O1 169.76(12) 8_657 6_657
O4 Eu1 O1 104.32(14) 3_455 6_657
O3 Eu1 O1 76.63(13) 7_657 6_657
O3 Eu1 O1 108.86(12) 4_454 6_657
O1 Eu1 O1 78.37(19) . 6_657
O4 Eu1 O2 137.46(13) 8_657 6_657
O4 Eu1 O2 75.63(17) 3_455 6_657
O3 Eu1 O2 111.79(15) 7_657 6_657
O3 Eu1 O2 70.44(14) 4_454 6_657
O1 Eu1 O2 99.48(17) . 6_657
O1 Eu1 O2 50.09(12) 6_657 6_657
O4 Eu1 O2 75.63(17) 8_657 .
O4 Eu1 O2 137.46(13) 3_455 .
O3 Eu1 O2 70.44(14) 7_657 .
O3 Eu1 O2 111.79(15) 4_454 .
O1 Eu1 O2 50.09(12) . .
O1 Eu1 O2 99.48(16) 6_657 .
O2 Eu1 O2 144.2(2) 6_657 .
O4 Eu1 C1 160.60(13) 8_657 6_657
O4 Eu1 C1 88.05(14) 3_455 6_657
O3 Eu1 C1 93.15(13) 7_657 6_657
O3 Eu1 C1 90.74(12) 4_454 6_657
O1 Eu1 C1 90.90(13) . 6_657
O1 Eu1 C1 25.45(12) 6_657 6_657
O2 Eu1 C1 24.82(13) 6_657 6_657
O2 Eu1 C1 123.75(17) . 6_657
O4 Eu1 C1 88.05(13) 8_657 .
O4 Eu1 C1 160.60(13) 3_455 .
O3 Eu1 C1 90.74(12) 7_657 .
O3 Eu1 C1 93.15(13) 4_454 .
O1 Eu1 C1 25.45(12) . .
O1 Eu1 C1 90.90(13) 6_657 .
O2 Eu1 C1 123.75(17) 6_657 .
O2 Eu1 C1 24.82(13) . .
C1 Eu1 C1 110.17(19) 6_657 .
C1 O1 Eu1 93.8(3) . .
C1 O2 Eu1 93.9(3) . .
C8 O3 Eu1 149.8(3) . 7_657
C8 O4 Eu1 161.1(3) . 3_545
H1W1 O1W H1W2 108.9 . .
O2 C1 O1 121.3(4) . .
O2 C1 C2 118.7(4) . .
O1 C1 C2 120.0(4) . .
O2 C1 Eu1 61.2(3) . .
O1 C1 Eu1 60.7(2) . .
C2 C1 Eu1 172.1(3) . .
C7 C2 C3 119.6(4) . .
C7 C2 C1 122.0(4) . .
C3 C2 C1 118.4(4) . .
C2 C3 C4 120.9(4) . .
C2 C3 H3 119.6 . .
C4 C3 H3 119.6 . .
C5 C4 C3 118.9(4) . .
C5 C4 C8 120.0(4) . .
C3 C4 C8 121.0(4) . .
C6 C5 C4 120.5(4) . .
C6 C5 H5 119.8 . .
C4 C5 H5 119.8 . .
C5 C6 C7 120.8(4) . .
C5 C6 H6 119.6 . .
C7 C6 H6 119.6 . .
C2 C7 C6 119.2(4) . .
C2 C7 C10 124.0(4) . .
C6 C7 C10 116.7(4) . .
O3 C8 O4 124.6(4) . .
O3 C8 C4 117.9(4) . .
O4 C8 C4 117.5(4) . .
C9 C9 C10 120.0(3) 6_656 .
C9 C9 H9 120.0 6_656 .
C10 C9 H9 120.0 . .
N1 C10 C9 118.4(4) . .
N1 C10 C7 117.7(4) . .
C9 C10 C7 123.7(4) . .
C10 N1 N1 121.5(3) . 6_656
C10 N1 H1 119.2 . .
N1 N1 H1 119.2 6_656 .

loop_
_geom_bond_atom_site_label_1
_geom_bond_atom_site_label_2
_geom_bond_distance
_geom_bond_site_symmetry_2
Eu1 O4 2.383(3) 8_657
Eu1 O4 2.383(3) 3_455
Eu1 O3 2.425(3) 7_657
Eu1 O3 2.425(3) 4_454
Eu1 O1 2.554(4) .
Eu1 O1 2.554(4) 6_657
Eu1 O2 2.567(4) 6_657
Eu1 O2 2.567(4) .
Eu1 C1 2.922(4) 6_657
Eu1 C1 2.922(4) .
O1 C1 1.258(6) .
O2 C1 1.229(6) .
O3 C8 1.245(5) .
O3 Eu1 2.425(3) 7_657
O4 C8 1.246(5) .
O4 Eu1 2.383(3) 3_545
O1W H1W1 0.8401 .
O1W H1W2 0.8400 .
C1 C2 1.512(6) .
C2 C7 1.396(6) .
C2 C3 1.399(6) .
C3 C4 1.401(6) .
C3 H3 0.9300 .
C4 C5 1.389(6) .
C4 C8 1.512(5) .
C5 C6 1.386(7) .
C5 H5 0.9300 .
C6 C7 1.398(7) .
C6 H6 0.9300 .
C7 C10 1.493(6) .
C9 C9 1.386(8) 6_656
C9 C10 1.389(6) .
C9 H9 0.9300 .
C10 N1 1.346(6) .
N1 N1 1.370(9) 6_656
N1 H1 0.8800 .

loop_
_geom_torsion_atom_site_label_1
_geom_torsion_atom_site_label_2
_geom_torsion_atom_site_label_3
_geom_torsion_atom_site_label_4
_geom_torsion
_geom_torsion_site_symmetry_1
_geom_torsion_site_symmetry_4
O4 Eu1 O1 C1 51.8(3) 8_657 .
O4 Eu1 O1 C1 135.7(7) 3_455 .
O3 Eu1 O1 C1 -46.7(3) 7_657 .
O3 Eu1 O1 C1 129.1(3) 4_454 .
O1 Eu1 O1 C1 -118.0(4) 6_657 .
O2 Eu1 O1 C1 -163.7(3) 6_657 .
O2 Eu1 O1 C1 -5.0(3) . .
C1 Eu1 O1 C1 -140.3(3) 6_657 .
O4 Eu1 O2 C1 -118.0(4) 8_657 .
O4 Eu1 O2 C1 -165.3(3) 3_455 .
O3 Eu1 O2 C1 143.2(4) 7_657 .
O3 Eu1 O2 C1 -43.7(4) 4_454 .
O1 Eu1 O2 C1 5.1(3) . .
O1 Eu1 O2 C1 71.2(4) 6_657 .
O2 Eu1 O2 C1 42.8(4) 6_657 .
C1 Eu1 O2 C1 62.8(5) 6_657 .
Eu1 O2 C1 O1 -9.4(6) . .
Eu1 O2 C1 C2 171.0(4) . .
Eu1 O1 C1 O2 9.4(6) . .
Eu1 O1 C1 C2 -171.0(4) . .
O4 Eu1 C1 O2 58.8(4) 8_657 .
O4 Eu1 C1 O2 31.1(6) 3_455 .
O3 Eu1 C1 O2 -34.4(4) 7_657 .
O3 Eu1 C1 O2 140.1(4) 4_454 .
O1 Eu1 C1 O2 -170.8(6) . .
O1 Eu1 C1 O2 -111.0(4) 6_657 .
O2 Eu1 C1 O2 -151.4(3) 6_657 .
C1 Eu1 C1 O2 -128.0(4) 6_657 .
O4 Eu1 C1 O1 -130.4(3) 8_657 .
O4 Eu1 C1 O1 -158.0(3) 3_455 .
O3 Eu1 C1 O1 136.5(3) 7_657 .
O3 Eu1 C1 O1 -49.1(3) 4_454 .
O1 Eu1 C1 O1 59.8(4) 6_657 .
O2 Eu1 C1 O1 19.4(4) 6_657 .
O2 Eu1 C1 O1 170.8(6) . .
C1 Eu1 C1 O1 42.8(3) 6_657 .
O4 Eu1 C1 C2 -33(2) 8_657 .
O4 Eu1 C1 C2 -61(2) 3_455 .
O3 Eu1 C1 C2 -126(2) 7_657 .
O3 Eu1 C1 C2 48(2) 4_454 .
O1 Eu1 C1 C2 97(2) . .
O1 Eu1 C1 C2 157(2) 6_657 .
O2 Eu1 C1 C2 117(2) 6_657 .
O2 Eu1 C1 C2 -92(2) . .
C1 Eu1 C1 C2 140(2) 6_657 .
O2 C1 C2 C7 -150.5(6) . .
O1 C1 C2 C7 29.9(7) . .
Eu1 C1 C2 C7 -63(2) . .
O2 C1 C2 C3 31.0(7) . .
O1 C1 C2 C3 -148.6(5) . .
Eu1 C1 C2 C3 119(2) . .
C7 C2 C3 C4 -1.1(7) . .
C1 C2 C3 C4 177.4(4) . .
C2 C3 C4 C5 2.2(7) . .
C2 C3 C4 C8 -177.2(4) . .
C3 C4 C5 C6 -0.8(8) . .
C8 C4 C5 C6 178.5(5) . .
C4 C5 C6 C7 -1.6(9) . .
C3 C2 C7 C6 -1.3(7) . .
C1 C2 C7 C6 -179.8(5) . .
C3 C2 C7 C10 179.0(4) . .
C1 C2 C7 C10 0.5(7) . .
C5 C6 C7 C2 2.6(8) . .
C5 C6 C7 C10 -177.6(5) . .
Eu1 O3 C8 O4 -19.6(10) 7_657 .
Eu1 O3 C8 C4 162.3(5) 7_657 .
Eu1 O4 C8 O3 109.5(9) 3_545 .
Eu1 O4 C8 C4 -72.3(11) 3_545 .
C5 C4 C8 O3 175.4(5) . .
C3 C4 C8 O3 -5.3(7) . .
C5 C4 C8 O4 -2.9(7) . .
C3 C4 C8 O4 176.5(4) . .
C9 C9 C10 N1 -1.5(9) 6_656 .
C9 C9 C10 C7 173.6(5) 6_656 .
C2 C7 C10 N1 -122.7(5) . .
C6 C7 C10 N1 57.5(7) . .
C2 C7 C10 C9 62.1(7) . .
C6 C7 C10 C9 -117.7(6) . .
C9 C10 N1 N1 1.4(10) . 6_656
C7 C10 N1 N1 -174.1(6) . 6_656
